data_4035934
loop_
_publ_author_name
'Ondari, Mark E.'
'Klosin, Jerzy'
'Froese, Robert D. J.'
'Kruper, William R.'
'MacDonald, Jason'
'Arriola, Dan J.'
'Bell, Bruce M.'
'Briggs, John R.'
'Kruper, William J.'

_publ_section_title
;
 Mechanistic and Synthetic Implications of the Diol-Ritter Reaction:
 Unexpected Yet Reversible Pathways in the Regioselective Synthesis of
 Vicinal-Aminoalcohols.
;
_journal_issue 8
_journal_name_full 'The Journal of organic chemistry'
_journal_page_first 4715
_journal_page_last 4722
_journal_paper_doi 10.1021/acs.joc.8b02320
_journal_volume 84
_journal_year 2019
_chemical_formula_sum 'C11 H13 N O3'
_chemical_formula_weight 207.22
_space_group_IT_number 61
_space_group_name_Hall '-P 2ac 2ab'
_space_group_name_H-M_alt 'P b c a'
_symmetry_cell_setting orthorhombic
_symmetry_space_group_name_H-M 'P b c a'
_atom_sites_solution_hydrogens geom
_atom_sites_solution_primary direct
_atom_sites_solution_secondary difmap
_audit_creation_method SHELXL-97
_cell_angle_alpha 90.00
_cell_angle_beta 90.00
_cell_angle_gamma 90.00
_cell_formula_units_Z 8
_cell_length_a 13.4466(3)
_cell_length_b 9.1948(2)
_cell_length_c 17.3481(4)
_cell_measurement_reflns_used 8399
_cell_measurement_temperature 100(2)
_cell_measurement_theta_max 27.82
_cell_measurement_theta_min 2.35
_cell_volume 2144.90(8)
_computing_cell_refinement 'Bruker SAINT'
_computing_data_collection 'Bruker APEX2'
_computing_data_reduction 'Bruker SAINT'
_computing_molecular_graphics 'Bruker SHELXTL'
_computing_publication_material 'Bruker SHELXTL'
_computing_structure_refinement 'SHELXL-97 (Sheldrick, 2008)'
_computing_structure_solution 'SHELXS-97 (Sheldrick, 2008)'
_diffrn_ambient_temperature 100(2)
_diffrn_measured_fraction_theta_full 1.000
_diffrn_measured_fraction_theta_max 1.000
_diffrn_measurement_device_type 'Bruker APEX-II CCD'
_diffrn_measurement_method '\f and \w scans'
_diffrn_radiation_monochromator graphite
_diffrn_radiation_source 'fine-focus sealed tube'
_diffrn_radiation_type MoK\a
_diffrn_radiation_wavelength 0.71073
_diffrn_reflns_av_R_equivalents 0.0269
_diffrn_reflns_av_sigmaI/netI 0.0169
_diffrn_reflns_limit_h_max 16
_diffrn_reflns_limit_h_min -17
_diffrn_reflns_limit_k_max 11
_diffrn_reflns_limit_k_min -11
_diffrn_reflns_limit_l_max 21
_diffrn_reflns_limit_l_min -22
_diffrn_reflns_number 20539
_diffrn_reflns_theta_full 27.50
_diffrn_reflns_theta_max 27.50
_diffrn_reflns_theta_min 2.35
_exptl_absorpt_coefficient_mu 0.094
_exptl_absorpt_correction_type semi-empirical
_exptl_crystal_colour colorless
_exptl_crystal_density_diffrn 1.283
_exptl_crystal_density_method 'not measured'
_exptl_crystal_description block
_exptl_crystal_F_000 880
_exptl_crystal_size_max 0.42
_exptl_crystal_size_mid 0.41
_exptl_crystal_size_min 0.41
_refine_diff_density_max 0.213
_refine_diff_density_min -0.183
_refine_diff_density_rms 0.036
_refine_ls_extinction_method none
_refine_ls_goodness_of_fit_ref 1.025
_refine_ls_hydrogen_treatment mixed
_refine_ls_matrix_type full
_refine_ls_number_parameters 141
_refine_ls_number_reflns 2457
_refine_ls_number_restraints 0
_refine_ls_restrained_S_all 1.025
_refine_ls_R_factor_all 0.0406
_refine_ls_R_factor_gt 0.0319
_refine_ls_shift/su_max 0.001
_refine_ls_shift/su_mean 0.000
_refine_ls_structure_factor_coef Fsqd
_refine_ls_weighting_details 'calc w=1/[\s^2^(Fo^2^)+(0.0386P)^2^+0.6272P] where P=(Fo^2^+2Fc^2^)/3'
_refine_ls_weighting_scheme calc
_refine_ls_wR_factor_gt 0.0783
_refine_ls_wR_factor_ref 0.0842
_reflns_number_gt 2084
_reflns_number_total 2457
_reflns_threshold_expression >2sigma(I)
_cod_data_source_file jo8b02320_si_003.cif
_cod_data_source_block final
_cod_depositor_comments
;
The following automatic conversions were performed:

data item '_symmetry_cell_setting' value 'Orthorhombic' was changed
to 'orthorhombic' in accordance with the
/home/data/users/saulius/crontab/automatic-downloads/current/ACS/lib/dictionaries/cif_core.dic
dictionary named 'cif_core.dic' version 2.4.2 last updated on
2011-04-26.

Automatic conversion script
Id: cif_fix_values 6909 2019-04-08 15:41:33Z antanas 
;
_cod_original_sg_symbol_H-M Pbca
_cod_database_code 4035934

loop_
_symmetry_equiv_pos_as_xyz
'x, y, z'
'x+1/2, -y+1/2, -z'
'-x, y+1/2, -z+1/2'
'-x+1/2, -y, z+1/2'
'-x, -y, -z'
'-x-1/2, y-1/2, z'
'x, -y-1/2, z-1/2'
'x-1/2, y, -z-1/2'

loop_
_atom_site_label
_atom_site_type_symbol
_atom_site_fract_x
_atom_site_fract_y
_atom_site_fract_z
_atom_site_U_iso_or_equiv
_atom_site_adp_type
_atom_site_occupancy
_atom_site_symmetry_multiplicity
_atom_site_calc_flag
_atom_site_refinement_flags
N1 N 0.68511(7) 0.93160(9) 0.69962(5) 0.0209(2) Uani 1 1 d .
H1 H 0.7148(9) 0.8446(14) 0.7044(7) 0.026(3) Uiso 1 1 d .
O1 O 0.58777(6) 0.82522(9) 0.43648(5) 0.0304(2) Uani 1 1 d .
O2 O 0.60907(5) 0.77427(8) 0.56220(4) 0.02243(18) Uani 1 1 d .
O3 O 0.70620(6) 1.17444(8) 0.70384(5) 0.02582(19) Uani 1 1 d .
C1 C 0.60434(7) 0.73822(12) 0.48705(6) 0.0221(2) Uani 1 1 d .
C2 C 0.58585(8) 0.92462(11) 0.57948(7) 0.0251(2) Uani 1 1 d .
H2A H 0.5196 0.9502 0.5586 0.030 Uiso 1 1 calc R
H2B H 0.6359 0.9897 0.5559 0.030 Uiso 1 1 calc R
C3 C 0.58654(8) 0.94155(11) 0.66570(7) 0.0241(2) Uani 1 1 d .
H3A H 0.5573 1.0371 0.6791 0.029 Uiso 1 1 calc R
H3B H 0.5438 0.8653 0.6886 0.029 Uiso 1 1 calc R
C4 C 0.62028(7) 0.57978(11) 0.47455(6) 0.0214(2) Uani 1 1 d .
C5 C 0.61334(9) 0.52555(13) 0.39992(7) 0.0284(3) Uani 1 1 d .
H5 H 0.6005 0.5896 0.3582 0.034 Uiso 1 1 calc R
C6 C 0.62523(9) 0.37801(13) 0.38647(7) 0.0318(3) Uani 1 1 d .
H6 H 0.6200 0.3411 0.3355 0.038 Uiso 1 1 calc R
C7 C 0.64465(8) 0.28423(12) 0.44715(7) 0.0284(3) Uani 1 1 d .
H7 H 0.6533 0.1833 0.4376 0.034 Uiso 1 1 calc R
C8 C 0.65146(8) 0.33723(12) 0.52165(7) 0.0275(2) Uani 1 1 d .
H8 H 0.6645 0.2729 0.5633 0.033 Uiso 1 1 calc R
C9 C 0.63908(8) 0.48494(12) 0.53525(6) 0.0241(2) Uani 1 1 d .
H9 H 0.6435 0.5214 0.5864 0.029 Uiso 1 1 calc R
C10 C 0.73831(8) 1.05009(11) 0.71577(6) 0.0204(2) Uani 1 1 d .
C11 C 0.83899(9) 1.02564(12) 0.75165(7) 0.0280(2) Uani 1 1 d .
H11A H 0.8893 1.0806 0.7230 0.042 Uiso 1 1 calc R
H11B H 0.8552 0.9218 0.7500 0.042 Uiso 1 1 calc R
H11C H 0.8379 1.0586 0.8054 0.042 Uiso 1 1 calc R

loop_
_atom_site_aniso_label
_atom_site_aniso_U_11
_atom_site_aniso_U_22
_atom_site_aniso_U_33
_atom_site_aniso_U_23
_atom_site_aniso_U_13
_atom_site_aniso_U_12
N1 0.0229(5) 0.0149(4) 0.0249(5) -0.0009(3) 0.0002(3) 0.0011(3)
O1 0.0336(4) 0.0300(4) 0.0276(4) 0.0075(3) -0.0013(3) 0.0040(3)
O2 0.0253(4) 0.0173(4) 0.0247(4) -0.0005(3) -0.0038(3) 0.0014(3)
O3 0.0306(4) 0.0159(4) 0.0309(4) 0.0016(3) 0.0003(3) -0.0010(3)
C1 0.0173(5) 0.0257(5) 0.0235(5) 0.0020(4) -0.0009(4) -0.0006(4)
C2 0.0259(5) 0.0168(5) 0.0327(6) 0.0007(4) -0.0046(4) 0.0028(4)
C3 0.0205(5) 0.0185(5) 0.0334(6) -0.0025(4) 0.0017(4) 0.0007(4)
C4 0.0157(5) 0.0255(5) 0.0230(5) -0.0003(4) -0.0001(4) -0.0015(4)
C5 0.0308(6) 0.0324(6) 0.0221(6) 0.0018(4) 0.0031(4) -0.0033(5)
C6 0.0342(6) 0.0357(6) 0.0255(6) -0.0087(5) 0.0066(5) -0.0062(5)
C7 0.0218(5) 0.0255(6) 0.0379(7) -0.0068(5) 0.0035(4) -0.0015(4)
C8 0.0249(6) 0.0250(5) 0.0326(6) 0.0010(4) -0.0052(4) 0.0011(4)
C9 0.0231(5) 0.0258(5) 0.0233(5) -0.0017(4) -0.0046(4) 0.0005(4)
C10 0.0247(5) 0.0194(5) 0.0172(5) -0.0003(4) 0.0033(4) -0.0008(4)
C11 0.0288(6) 0.0258(5) 0.0295(6) -0.0017(5) -0.0049(5) -0.0013(4)

loop_
_atom_type_symbol
_atom_type_description
_atom_type_scat_dispersion_real
_atom_type_scat_dispersion_imag
_atom_type_scat_source
C C 0.0033 0.0016 'International Tables Vol C Tables 4.2.6.8 and 6.1.1.4'
H H 0.0000 0.0000 'International Tables Vol C Tables 4.2.6.8 and 6.1.1.4'
N N 0.0061 0.0033 'International Tables Vol C Tables 4.2.6.8 and 6.1.1.4'
O O 0.0106 0.0060 'International Tables Vol C Tables 4.2.6.8 and 6.1.1.4'

loop_
_geom_angle_atom_site_label_1
_geom_angle_atom_site_label_2
_geom_angle_atom_site_label_3
_geom_angle
C10 N1 C3 121.54(9)
C10 N1 H1 118.0(8)
C3 N1 H1 119.9(8)
C1 O2 C2 115.15(8)
O1 C1 O2 123.28(10)
O1 C1 C4 124.67(10)
O2 C1 C4 112.04(9)
O2 C2 C3 107.66(8)
O2 C2 H2A 110.2
C3 C2 H2A 110.2
O2 C2 H2B 110.2
C3 C2 H2B 110.2
H2A C2 H2B 108.5
N1 C3 C2 113.70(9)
N1 C3 H3A 108.8
C2 C3 H3A 108.8
N1 C3 H3B 108.8
C2 C3 H3B 108.8
H3A C3 H3B 107.7
C9 C4 C5 119.50(10)
C9 C4 C1 121.98(10)
C5 C4 C1 118.49(10)
C6 C5 C4 120.01(11)
C6 C5 H5 120.0
C4 C5 H5 120.0
C7 C6 C5 120.21(11)
C7 C6 H6 119.9
C5 C6 H6 119.9
C8 C7 C6 120.18(10)
C8 C7 H7 119.9
C6 C7 H7 119.9
C7 C8 C9 119.67(11)
C7 C8 H8 120.2
C9 C8 H8 120.2
C8 C9 C4 120.43(10)
C8 C9 H9 119.8
C4 C9 H9 119.8
O3 C10 N1 122.13(10)
O3 C10 C11 121.30(9)
N1 C10 C11 116.55(9)
C10 C11 H11A 109.5
C10 C11 H11B 109.5
H11A C11 H11B 109.5
C10 C11 H11C 109.5
H11A C11 H11C 109.5
H11B C11 H11C 109.5

loop_
_geom_bond_atom_site_label_1
_geom_bond_atom_site_label_2
_geom_bond_distance
N1 C10 1.3332(13)
N1 C3 1.4530(14)
N1 H1 0.898(13)
O1 C1 1.2081(13)
O2 C1 1.3466(13)
O2 C2 1.4486(12)
O3 C10 1.2396(12)
C1 C4 1.4884(15)
C2 C3 1.5039(16)
C2 H2A 0.9900
C2 H2B 0.9900
C3 H3A 0.9900
C3 H3B 0.9900
C4 C9 1.3904(15)
C4 C5 1.3905(15)
C5 C6 1.3857(17)
C5 H5 0.9500
C6 C7 1.3856(18)
C6 H6 0.9500
C7 C8 1.3844(16)
C7 H7 0.9500
C8 C9 1.3885(16)
C8 H8 0.9500
C9 H9 0.9500
C10 C11 1.5069(15)
C11 H11A 0.9800
C11 H11B 0.9800
C11 H11C 0.9800
